data_7058608
loop_
_publ_author_name
'Dolai, Malay'
'Ali, Mahammad'
'Rajn\'ak, Cyril'
'Titi\<s, J\'an'
'Bo\<ca, Roman'

_publ_section_title
;
 Slow magnetic relaxation in Cu(ii)--Eu(iii) and Cu(ii)--La(iii) complexes
;
_journal_issue 32
_journal_name_full 'New Journal of Chemistry'
_journal_page_first 12698
_journal_paper_doi 10.1039/C9NJ02039J
_journal_volume 43
_journal_year 2019
_chemical_formula_moiety 'C19 H20 Cu La N5 O15'
_chemical_formula_sum 'C19 H20 Cu La N5 O15'
_chemical_formula_weight 760.86
_space_group_IT_number 14
_space_group_name_Hall '-P 2ybc'
_space_group_name_H-M_alt 'P 1 21/c 1'
_symmetry_cell_setting monoclinic
_symmetry_space_group_name_Hall '-P 2ybc'
_symmetry_space_group_name_H-M 'P 1 21/c 1'
_atom_sites_solution_hydrogens geom
_atom_sites_solution_primary direct
_atom_sites_solution_secondary difmap
_audit_creation_method SHELXL-97
_audit_update_record
;
2017-03-03 deposited with the CCDC.    2019-07-11 downloaded from the CCDC.
;
_cell_angle_alpha 90.00
_cell_angle_beta 105.404(5)
_cell_angle_gamma 90.00
_cell_formula_units_Z 4
_cell_length_a 9.0598(5)
_cell_length_b 28.5710(14)
_cell_length_c 10.3072(5)
_cell_measurement_reflns_used 220
_cell_measurement_temperature 293(2)
_cell_measurement_theta_max 29.17
_cell_measurement_theta_min 2.96
_cell_volume 2572.2(2)
_computing_cell_refinement 'BRUKER SMART APEX II CCD'
_computing_data_collection 'BRUKER SMART APEX II CCD'
_computing_data_reduction 'BRUKER SAINT'
_computing_molecular_graphics DIAMOND-3.1
_computing_publication_material 'SHELXL-97 (Sheldrick, 2008)'
_computing_structure_refinement 'SHELXL-2013 (Sheldrick, 2013)'
_computing_structure_solution 'SHELXS-97 (Sheldrick, 2008)'
_diffrn_ambient_temperature 293(2)
_diffrn_measured_fraction_theta_full 0.998
_diffrn_measured_fraction_theta_max 0.998
_diffrn_measurement_device_type 'BRUKER SMART APEX-II CCD'
_diffrn_measurement_method Multi-scan
_diffrn_radiation_monochromator graphite
_diffrn_radiation_source 'fine-focus sealed tube'
_diffrn_radiation_type MoK\a
_diffrn_radiation_wavelength 0.71073
_diffrn_reflns_av_R_equivalents 0.0417
_diffrn_reflns_av_sigmaI/netI 0.0370
_diffrn_reflns_limit_h_max 11
_diffrn_reflns_limit_h_min -11
_diffrn_reflns_limit_k_max 39
_diffrn_reflns_limit_k_min -39
_diffrn_reflns_limit_l_max 14
_diffrn_reflns_limit_l_min -14
_diffrn_reflns_number 26736
_diffrn_reflns_theta_full 29.17
_diffrn_reflns_theta_max 29.17
_diffrn_reflns_theta_min 2.96
_exptl_absorpt_coefficient_mu 2.550
_exptl_absorpt_correction_T_max 0.815
_exptl_absorpt_correction_T_min 0.658
_exptl_absorpt_correction_type empirical
_exptl_absorpt_process_details SADABS
_exptl_crystal_colour 'Dark green'
_exptl_crystal_density_diffrn 1.965
_exptl_crystal_density_method 'not measured'
_exptl_crystal_description 'Block shape'
_exptl_crystal_F_000 1500.0
_exptl_crystal_size_max 0.25
_exptl_crystal_size_mid 0.14
_exptl_crystal_size_min 0.08
_refine_diff_density_max 1.787
_refine_diff_density_min -2.086
_refine_diff_density_rms 0.177
_refine_ls_extinction_method none
_refine_ls_goodness_of_fit_ref 1.019
_refine_ls_hydrogen_treatment mixed
_refine_ls_matrix_type full
_refine_ls_number_parameters 373
_refine_ls_number_reflns 6956
_refine_ls_number_restraints 0
_refine_ls_restrained_S_all 1.019
_refine_ls_R_factor_all 0.0740
_refine_ls_R_factor_gt 0.0645
_refine_ls_shift/su_max 0.008
_refine_ls_shift/su_mean 0.001
_refine_ls_structure_factor_coef Fsqd
_refine_ls_weighting_details 'calc w=1/[\s^2^(Fo^2^)+(0.0989P)^2^+19.0676P] where P=(Fo^2^+2Fc^2^)/3'
_refine_ls_weighting_scheme calc
_refine_ls_wR_factor_gt 0.1748
_refine_ls_wR_factor_ref 0.1831
_reflns_number_gt 5403
_reflns_number_total 6956
_reflns_threshold_expression >2sigma(I)
_cod_data_source_file c9nj02039j2.cif
_cod_data_source_block mkd-553
_cod_depositor_comments
;
The following automatic conversions were performed:

'_symmetry_cell_setting' value 'Monoclinic' changed to 'monoclinic'
according to
/home/data/users/saulius/crontab/automatic-downloads/rss-feeds/RSC/lib/dictionaries/cif_core.dic
dictionary named 'cif_core.dic' version 2.4.2 from 2011-04-26.

'_exptl_absorpt_correction_type' value 'Empirical' changed to
'empirical' according to
/home/data/users/saulius/crontab/automatic-downloads/rss-feeds/RSC/lib/dictionaries/cif_core.dic
dictionary named 'cif_core.dic' version 2.4.2 from 2011-04-26.

Automatic conversion script
Id: cif_fix_values 4973 2017-02-22 13:04:09Z antanas 

 Adding full bibliography for 7058607--7058608.cif.
;
_cod_original_sg_symbol_H-M 'P 21/c'
_cod_database_code 7058608

loop_
_symmetry_equiv_pos_as_xyz
'x, y, z'
'-x, y+1/2, -z+1/2'
'-x, -y, -z'
'x, -y-1/2, z-1/2'

loop_
_atom_site_label
_atom_site_type_symbol
_atom_site_fract_x
_atom_site_fract_y
_atom_site_fract_z
_atom_site_U_iso_or_equiv
_atom_site_adp_type
_atom_site_occupancy
_atom_site_symmetry_multiplicity
_atom_site_calc_flag
_atom_site_refinement_flags
La1 La 0.43342(4) 0.137530(12) 0.27059(4) 0.02792(14) Uani 1 1 d .
Cu1 Cu 0.26888(11) 0.10066(3) -0.06110(9) 0.0423(2) Uani 1 1 d .
O1 O 0.2210(6) 0.13830(19) 0.0835(6) 0.0433(12) Uani 1 1 d .
O2 O 0.7025(6) 0.1247(2) 0.2638(6) 0.0485(13) Uani 1 1 d .
O3 O 0.5558(8) 0.2140(2) 0.3329(7) 0.0609(16) Uani 1 1 d .
O4 O 0.4729(8) 0.2003(2) 0.1215(6) 0.0614(17) Uani 1 1 d .
O6 O 0.2301(7) 0.1953(2) 0.2821(6) 0.0559(15) Uani 1 1 d .
C50 C 0.5938(9) 0.0823(3) 0.0670(8) 0.0441(17) Uani 1 1 d .
O5 O 0.4611(7) 0.0979(2) 0.0799(6) 0.0492(13) Uani 1 1 d .
O8 O 0.3993(11) 0.1369(3) 0.5026(9) 0.093(3) Uani 1 1 d .
N3 N 0.332(2) 0.0477(4) 0.3382(10) 0.103(5) Uani 1 1 d .
O12 O 0.4739(16) 0.0560(3) 0.3411(14) 0.133(5) Uani 1 1 d .
O13 O 0.290(2) 0.0096(4) 0.3738(12) 0.178(7) Uani 1 1 d .
O11 O 0.2447(12) 0.0795(5) 0.3018(16) 0.162(7) Uani 1 1 d .
N5 N 0.3425(9) 0.0545(2) -0.1750(7) 0.0514(17) Uani 1 1 d .
C6 C 0.2425(14) 0.0350(4) -0.2980(10) 0.072(3) Uani 1 1 d .
H6A H 0.2035 0.0053 -0.2758 0.086 Uiso 1 1 calc R
H6B H 0.3043 0.0285 -0.3597 0.086 Uiso 1 1 calc R
C7 C 0.1093(13) 0.0642(4) -0.3704(10) 0.068(3) Uani 1 1 d .
H7 H 0.0568 0.0480 -0.4538 0.082 Uiso 1 1 calc R
O16 O 0.1439(13) 0.1101(5) -0.4033(11) 0.117(4) Uani 1 1 d .
H36 H 0.2227 0.1190 -0.3493 0.175 Uiso 1 1 calc R
C9 C -0.0042(15) 0.0721(5) -0.2890(12) 0.088(4) Uani 1 1 d .
H9A H -0.0969 0.0855 -0.3468 0.106 Uiso 1 1 calc R
H9B H -0.0306 0.0422 -0.2568 0.106 Uiso 1 1 calc R
N4 N 0.0548(8) 0.1037(3) -0.1720(7) 0.058(2) Uani 1 1 d .
C11 C -0.0406(10) 0.1350(4) -0.1552(10) 0.057(2) Uani 1 1 d .
H11 H -0.1336 0.1363 -0.2208 0.069 Uiso 1 1 calc R
C12 C -0.0207(9) 0.1681(4) -0.0472(9) 0.055(2) Uani 1 1 d .
C13 C -0.1393(12) 0.2006(5) -0.0545(12) 0.076(3) Uani 1 1 d .
H13 H -0.2237 0.2005 -0.1292 0.091 Uiso 1 1 calc R
C14 C -0.1332(14) 0.2324(5) 0.0458(14) 0.086(4) Uani 1 1 d .
H35 H -0.2099 0.2548 0.0368 0.103 Uiso 1 1 calc R
C15 C -0.0120(11) 0.2313(4) 0.1612(11) 0.064(3) Uani 1 1 d .
H15 H -0.0103 0.2517 0.2319 0.076 Uiso 1 1 calc R
C16 C 0.1062(9) 0.1997(3) 0.1707(8) 0.0470(18) Uani 1 1 d .
C17 C 0.2343(13) 0.2253(4) 0.3958(12) 0.072(3) Uani 1 1 d .
H17A H 0.2149 0.2570 0.3655 0.108 Uiso 1 1 calc R
H17B H 0.3334 0.2233 0.4589 0.108 Uiso 1 1 calc R
H17C H 0.1575 0.2154 0.4387 0.108 Uiso 1 1 calc R
C18 C 0.1063(9) 0.1683(3) 0.0669(8) 0.0451(17) Uani 1 1 d .
C19 C 0.4828(12) 0.0415(3) -0.1503(9) 0.057(2) Uani 1 1 d .
H19 H 0.5053 0.0209 -0.2125 0.069 Uiso 1 1 calc R
C20 C 0.6091(11) 0.0543(3) -0.0403(9) 0.052(2) Uani 1 1 d .
C21 C 0.7277(9) 0.0954(3) 0.1647(8) 0.0472(18) Uani 1 1 d .
C22 C 0.8385(11) 0.1448(4) 0.3539(13) 0.077(3) Uani 1 1 d .
H22A H 0.8904 0.1213 0.4160 0.115 Uiso 1 1 calc R
H22B H 0.8098 0.1703 0.4028 0.115 Uiso 1 1 calc R
H22C H 0.9054 0.1560 0.3026 0.115 Uiso 1 1 calc R
C23 C 0.8699(11) 0.0795(4) 0.1614(11) 0.063(3) Uani 1 1 d .
H23 H 0.9563 0.0882 0.2284 0.076 Uiso 1 1 calc R
C24 C 0.8838(14) 0.0501(4) 0.0563(13) 0.077(3) Uani 1 1 d .
H24 H 0.9793 0.0390 0.0532 0.093 Uiso 1 1 calc R
C25 C 0.7549(13) 0.0379(4) -0.0419(11) 0.066(3) Uani 1 1 d .
H25 H 0.7642 0.0182 -0.1113 0.079 Uiso 1 1 calc R
O15 O 0.3526(12) 0.1648(3) -0.1626(10) 0.094(3) Uani 1 1 d .
O9 O 0.6301(11) 0.1335(4) 0.5074(10) 0.110(4) Uani 1 1 d .
N2 N 0.5358(9) 0.1301(3) 0.5702(8) 0.0538(18) Uani 1 1 d .
O10 O 0.5719(10) 0.1224(3) 0.6910(8) 0.082(2) Uani 1 1 d .
N1 N 0.5315(9) 0.2294(3) 0.2120(8) 0.0558(18) Uani 1 1 d .
O7 O 0.5639(10) 0.2693(3) 0.1879(9) 0.085(2) Uani 1 1 d .

loop_
_atom_site_aniso_label
_atom_site_aniso_U_11
_atom_site_aniso_U_22
_atom_site_aniso_U_33
_atom_site_aniso_U_23
_atom_site_aniso_U_13
_atom_site_aniso_U_12
La1 0.0241(2) 0.0340(2) 0.0247(2) -0.00310(13) 0.00499(14) 0.00209(13)
Cu1 0.0426(5) 0.0495(5) 0.0339(5) -0.0038(4) 0.0084(4) -0.0035(4)
O1 0.033(3) 0.055(3) 0.040(3) -0.006(2) 0.007(2) 0.007(2)
O2 0.037(3) 0.068(4) 0.040(3) 0.002(3) 0.009(2) -0.004(3)
O3 0.066(4) 0.061(4) 0.049(4) -0.005(3) 0.003(3) -0.003(3)
O4 0.080(5) 0.050(3) 0.049(4) -0.006(3) 0.008(3) -0.016(3)
O6 0.056(4) 0.054(3) 0.055(4) -0.009(3) 0.011(3) 0.013(3)
C50 0.043(4) 0.052(4) 0.040(4) 0.014(3) 0.017(3) 0.015(3)
O5 0.048(3) 0.060(3) 0.040(3) -0.007(2) 0.013(2) 0.013(3)
O8 0.081(6) 0.137(9) 0.056(5) 0.002(5) 0.010(4) 0.029(5)
N3 0.190(14) 0.072(6) 0.057(6) -0.023(5) 0.050(7) -0.065(8)
O12 0.200(12) 0.062(5) 0.194(12) 0.020(6) 0.155(11) 0.023(6)
O13 0.36(2) 0.099(8) 0.103(8) -0.019(6) 0.104(11) -0.108(11)
O11 0.066(6) 0.160(11) 0.223(16) 0.118(11) -0.024(7) -0.029(6)
N5 0.069(5) 0.044(3) 0.042(4) -0.002(3) 0.016(3) -0.002(3)
C6 0.098(8) 0.067(6) 0.047(5) -0.017(5) 0.012(5) -0.009(6)
C7 0.082(7) 0.079(7) 0.042(5) -0.007(5) 0.015(5) -0.024(6)
O16 0.104(8) 0.168(11) 0.079(7) 0.006(7) 0.025(6) -0.016(7)
C9 0.073(8) 0.120(11) 0.067(7) -0.026(7) 0.011(6) -0.034(7)
N4 0.041(4) 0.092(6) 0.038(4) -0.001(4) 0.007(3) -0.018(4)
C11 0.032(4) 0.092(7) 0.043(5) 0.005(4) 0.000(3) -0.002(4)
C12 0.035(4) 0.077(6) 0.054(5) 0.018(4) 0.013(4) 0.011(4)
C13 0.047(5) 0.106(9) 0.070(7) 0.029(7) 0.009(5) 0.021(5)
C14 0.064(7) 0.098(9) 0.096(9) 0.030(7) 0.021(6) 0.041(6)
C15 0.059(6) 0.073(6) 0.066(6) 0.012(5) 0.027(5) 0.026(5)
C16 0.041(4) 0.056(5) 0.045(4) 0.010(4) 0.015(3) 0.009(3)
C17 0.070(7) 0.069(6) 0.073(7) -0.028(5) 0.012(5) 0.007(5)
C18 0.040(4) 0.052(4) 0.045(4) 0.011(3) 0.013(3) 0.004(3)
C19 0.087(7) 0.047(4) 0.042(5) 0.007(4) 0.025(4) 0.018(4)
C20 0.062(5) 0.055(5) 0.046(5) 0.003(4) 0.026(4) 0.014(4)
C21 0.041(4) 0.061(5) 0.043(4) 0.011(4) 0.017(3) 0.013(3)
C22 0.030(5) 0.104(9) 0.089(8) -0.012(7) 0.004(5) -0.009(5)
C23 0.045(5) 0.074(6) 0.076(7) 0.016(5) 0.027(5) 0.015(4)
C24 0.069(7) 0.090(8) 0.087(8) 0.017(6) 0.045(6) 0.034(6)
C25 0.074(7) 0.075(6) 0.057(6) 0.006(5) 0.031(5) 0.025(5)
O15 0.139(8) 0.058(4) 0.107(7) 0.000(4) 0.074(6) -0.010(5)
O9 0.075(6) 0.191(12) 0.070(6) 0.013(6) 0.028(5) 0.008(6)
N2 0.053(4) 0.069(5) 0.038(4) 0.002(3) 0.009(3) -0.006(3)
O10 0.087(6) 0.103(6) 0.048(4) 0.014(4) 0.007(4) -0.010(5)
N1 0.052(4) 0.051(4) 0.054(4) 0.000(3) -0.004(3) -0.003(3)
O7 0.101(6) 0.049(4) 0.089(6) 0.007(4) -0.002(5) -0.024(4)

loop_
_atom_type_symbol
_atom_type_description
_atom_type_scat_dispersion_real
_atom_type_scat_dispersion_imag
_atom_type_scat_source
C C 0.0033 0.0016 'International Tables Vol C Tables 4.2.6.8 and 6.1.1.4'
H H 0.0000 0.0000 'International Tables Vol C Tables 4.2.6.8 and 6.1.1.4'
N N 0.0061 0.0033 'International Tables Vol C Tables 4.2.6.8 and 6.1.1.4'
O O 0.0106 0.0060 'International Tables Vol C Tables 4.2.6.8 and 6.1.1.4'
Cu Cu 0.3201 1.2651 'International Tables Vol C Tables 4.2.6.8 and 6.1.1.4'
La La -0.2871 2.4523 'International Tables Vol C Tables 4.2.6.8 and 6.1.1.4'

loop_
_geom_angle_atom_site_label_1
_geom_angle_atom_site_label_2
_geom_angle_atom_site_label_3
_geom_angle
O1 La1 O5 63.84(19)
O1 La1 O12 106.3(4)
O5 La1 O12 75.4(3)
O1 La1 O4 72.6(2)
O5 La1 O4 76.1(2)
O12 La1 O4 148.3(3)
O1 La1 O3 115.0(2)
O5 La1 O3 120.5(2)
O12 La1 O3 138.6(4)
O4 La1 O3 51.8(2)
O1 La1 O11 70.5(3)
O5 La1 O11 91.0(5)
O12 La1 O11 51.2(4)
O4 La1 O11 142.8(3)
O3 La1 O11 147.7(5)
O1 La1 O2 125.31(19)
O5 La1 O2 65.2(2)
O12 La1 O2 78.3(3)
O4 La1 O2 77.4(2)
O3 La1 O2 76.1(2)
O11 La1 O2 128.7(4)
O1 La1 O8 120.5(3)
O5 La1 O8 150.7(3)
O12 La1 O8 75.8(3)
O4 La1 O8 133.1(3)
O3 La1 O8 85.3(3)
O11 La1 O8 66.6(5)
O2 La1 O8 113.5(2)
O1 La1 O6 64.95(19)
O5 La1 O6 127.2(2)
O12 La1 O6 132.1(3)
O4 La1 O6 77.2(2)
O3 La1 O6 71.8(2)
O11 La1 O6 83.8(4)
O2 La1 O6 147.1(2)
O8 La1 O6 71.2(2)
O1 La1 O9 168.3(3)
O5 La1 O9 124.4(3)
O12 La1 O9 70.7(5)
O4 La1 O9 116.2(3)
O3 La1 O9 69.3(3)
O11 La1 O9 100.0(4)
O2 La1 O9 65.7(3)
O8 La1 O9 48.0(3)
O6 La1 O9 108.2(3)
O5 Cu1 N4 168.0(3)
O5 Cu1 O1 78.0(2)
N4 Cu1 O1 92.0(3)
O5 Cu1 N5 92.3(3)
N4 Cu1 N5 96.8(3)
O1 Cu1 N5 167.9(3)
O5 Cu1 O15 91.9(3)
N4 Cu1 O15 95.3(4)
O1 Cu1 O15 94.2(3)
N5 Cu1 O15 93.2(3)
C18 O1 Cu1 125.2(5)
C18 O1 La1 124.1(5)
Cu1 O1 La1 108.6(2)
C21 O2 C22 115.6(7)
C21 O2 La1 117.7(5)
C22 O2 La1 126.7(6)
N1 O3 La1 95.8(5)
N1 O4 La1 97.0(5)
C16 O6 C17 117.4(7)
C16 O6 La1 117.9(5)
C17 O6 La1 124.7(6)
O5 C50 C20 123.7(8)
O5 C50 C21 118.2(7)
C20 C50 C21 118.0(7)
C50 O5 Cu1 126.5(5)
C50 O5 La1 123.4(5)
Cu1 O5 La1 109.5(2)
N2 O8 La1 100.2(6)
O11 N3 O13 122.2(18)
O11 N3 O12 115.6(10)
O13 N3 O12 122.1(18)
N3 O12 La1 95.6(8)
N3 O11 La1 97.6(9)
C19 N5 C6 114.6(8)
C19 N5 Cu1 122.9(6)
C6 N5 Cu1 122.4(7)
N5 C6 C7 117.0(9)
N5 C6 H6A 108.0
C7 C6 H6A 108.0
N5 C6 H6B 108.1
C7 C6 H6B 108.0
H6A C6 H6B 107.3
O16 C7 C6 116.0(10)
O16 C7 C9 102.8(11)
C6 C7 C9 112.7(10)
O16 C7 H7 108.3
C6 C7 H7 108.3
C9 C7 H7 108.3
C7 O16 H36 109.5
N4 C9 C7 113.0(9)
N4 C9 H9A 109.0
C7 C9 H9A 109.0
N4 C9 H9B 109.0
C7 C9 H9B 109.0
H9A C9 H9B 107.8
C11 N4 C9 114.9(9)
C11 N4 Cu1 123.0(7)
C9 N4 Cu1 122.0(8)
N4 C11 C12 127.7(8)
N4 C11 H11 116.1
C12 C11 H11 116.1
C13 C12 C18 119.0(10)
C13 C12 C11 117.2(9)
C18 C12 C11 123.7(8)
C14 C13 C12 121.4(10)
C14 C13 H13 119.3
C12 C13 H13 119.3
C13 C14 C15 119.8(10)
C13 C14 H35 120.1
C15 C14 H35 120.1
C16 C15 C14 119.8(10)
C16 C15 H15 120.1
C14 C15 H15 120.1
O6 C16 C15 124.2(8)
O6 C16 C18 114.3(7)
C15 C16 C18 121.5(8)
O6 C17 H17A 109.5
O6 C17 H17B 109.5
H17A C17 H17B 109.5
O6 C17 H17C 109.5
H17A C17 H17C 109.5
H17B C17 H17C 109.5
O1 C18 C16 118.5(7)
O1 C18 C12 123.0(8)
C16 C18 C12 118.3(8)
N5 C19 C20 128.8(8)
N5 C19 H19 115.6
C20 C19 H19 115.6
C50 C20 C25 119.3(9)
C50 C20 C19 123.1(8)
C25 C20 C19 117.5(8)
C23 C21 O2 123.9(9)
C23 C21 C50 122.0(9)
O2 C21 C50 114.1(7)
O2 C22 H22A 109.5
O2 C22 H22B 109.5
H22A C22 H22B 109.5
O2 C22 H22C 109.5
H22A C22 H22C 109.5
H22B C22 H22C 109.5
C21 C23 C24 119.6(10)
C21 C23 H23 120.2
C24 C23 H23 120.2
C25 C24 C23 119.3(9)
C25 C24 H24 120.4
C23 C24 H24 120.4
C24 C25 C20 121.7(9)
C24 C25 H25 119.2
C20 C25 H25 119.2
N2 O9 La1 95.8(7)
O9 N2 O10 121.8(9)
O9 N2 O8 114.9(9)
O10 N2 O8 123.2(9)
O7 N1 O4 122.9(8)
O7 N1 O3 122.0(8)
O4 N1 O3 115.1(7)

loop_
_geom_bond_atom_site_label_1
_geom_bond_atom_site_label_2
_geom_bond_distance
La1 O1 2.335(6)
La1 O5 2.338(5)
La1 O12 2.439(9)
La1 O4 2.449(6)
La1 O3 2.457(7)
La1 O11 2.463(10)
La1 O2 2.485(6)
La1 O8 2.492(9)
La1 O6 2.499(6)
La1 O9 2.614(10)
Cu1 O5 1.951(6)
Cu1 N4 1.974(7)
Cu1 O1 1.977(5)
Cu1 N5 1.995(7)
Cu1 O15 2.335(8)
O1 C18 1.322(9)
O2 C21 1.386(10)
O2 C22 1.449(11)
O3 N1 1.284(10)
O4 N1 1.257(9)
O6 C16 1.382(10)
O6 C17 1.444(11)
C50 O5 1.322(9)
C50 C20 1.402(12)
C50 C21 1.406(12)
O8 N2 1.263(11)
N3 O11 1.195(18)
N3 O13 1.238(13)
N3 O12 1.305(17)
N5 C19 1.283(12)
N5 C6 1.459(12)
C6 C7 1.494(16)
C6 H6A 0.9700
C6 H6B 0.9700
C7 O16 1.412(16)
C7 C9 1.507(17)
C7 H7 0.9800
O16 H36 0.8200
C9 N4 1.487(13)
C9 H9A 0.9700
C9 H9B 0.9700
N4 C11 1.288(13)
C11 C12 1.436(14)
C11 H11 0.9300
C12 C13 1.407(14)
C12 C18 1.410(12)
C13 C14 1.366(18)
C13 H13 0.9300
C14 C15 1.388(16)
C14 H35 0.9300
C15 C16 1.384(11)
C15 H15 0.9300
C16 C18 1.397(12)
C17 H17A 0.9600
C17 H17B 0.9600
C17 H17C 0.9600
C19 C20 1.428(14)
C19 H19 0.9300
C20 C25 1.406(13)
C21 C23 1.375(11)
C22 H22A 0.9600
C22 H22B 0.9600
C22 H22C 0.9600
C23 C24 1.403(16)
C23 H23 0.9300
C24 C25 1.372(16)
C24 H24 0.9300
C25 H25 0.9300
O9 N2 1.205(12)
N2 O10 1.220(10)
N1 O7 1.220(10)
